data_7059560
loop_
_publ_author_name
'Meng, Lingshu'
'Zhao, Lun'
'Guo, Guanlin'
'Liu, Xin'

_publ_section_title
;
 Multifunctional polymers with interpenetrating structures: luminescence
 sensing, ECL behaviors, selective detection of Fe3+ ion and rapid removal
 of anionic dyes
;
_journal_issue 21
_journal_name_full 'New Journal of Chemistry'
_journal_page_first 9025
_journal_page_last 9036
_journal_paper_doi 10.1039/D0NJ01066A
_journal_volume 44
_journal_year 2020
_chemical_formula_sum 'C68 H66 N12 O11 Zn2'
_chemical_formula_weight 1358.07
_space_group_IT_number 15
_space_group_name_Hall '-C 2yc'
_space_group_name_H-M_alt 'C 1 2/c 1'
_symmetry_cell_setting monoclinic
_symmetry_space_group_name_H-M 'C 1 2/c 1'
_atom_sites_solution_hydrogens geom
_atom_sites_solution_primary direct
_atom_sites_solution_secondary difmap
_audit_creation_method SHELXL-97
_audit_update_record
;
2020-01-16 deposited with the CCDC.	2020-05-04 downloaded from the CCDC.
;
_cell_angle_alpha 90.00
_cell_angle_beta 112.0620(10)
_cell_angle_gamma 90.00
_cell_formula_units_Z 4
_cell_length_a 22.4550(10)
_cell_length_b 13.5382(6)
_cell_length_c 24.5285(10)
_cell_measurement_reflns_used 582
_cell_measurement_temperature 293(2)
_cell_measurement_theta_max 28.33
_cell_measurement_theta_min 0.99
_cell_volume 6910.7(5)
_computing_structure_refinement 'SHELXL-97 (Sheldrick, 1997)'
_computing_structure_solution 'SHELXL-97 (Sheldrick, 1997)'
_diffrn_ambient_temperature 293(2)
_diffrn_measured_fraction_theta_full 0.997
_diffrn_measured_fraction_theta_max 0.997
_diffrn_measurement_device_type 'Bruker APEX2 CCD'
_diffrn_radiation_monochromator graphite
_diffrn_radiation_source 'fine-focus sealed tube'
_diffrn_radiation_type MoK\a
_diffrn_radiation_wavelength 0.71073
_diffrn_reflns_av_R_equivalents 0.0261
_diffrn_reflns_av_sigmaI/netI 0.0323
_diffrn_reflns_limit_h_max 29
_diffrn_reflns_limit_h_min -26
_diffrn_reflns_limit_k_max 18
_diffrn_reflns_limit_k_min -18
_diffrn_reflns_limit_l_max 20
_diffrn_reflns_limit_l_min -32
_diffrn_reflns_number 25452
_diffrn_reflns_theta_full 28.34
_diffrn_reflns_theta_max 28.34
_diffrn_reflns_theta_min 1.79
_exptl_absorpt_coefficient_mu 0.760
_exptl_absorpt_correction_T_max 0.859
_exptl_absorpt_correction_T_min 0.859
_exptl_absorpt_correction_type multi-scan
_exptl_absorpt_process_details sadabs
_exptl_crystal_colour colorless
_exptl_crystal_density_diffrn 1.305
_exptl_crystal_density_method 'not measured'
_exptl_crystal_description block
_exptl_crystal_F_000 2824
_exptl_crystal_size_max 0.25
_exptl_crystal_size_mid 0.25
_exptl_crystal_size_min 0.25
_refine_diff_density_max 1.591
_refine_diff_density_min -0.736
_refine_diff_density_rms 0.137
_refine_ls_extinction_method none
_refine_ls_goodness_of_fit_ref 1.069
_refine_ls_hydrogen_treatment mixed
_refine_ls_matrix_type full
_refine_ls_number_parameters 392
_refine_ls_number_reflns 8608
_refine_ls_number_restraints 6
_refine_ls_restrained_S_all 1.086
_refine_ls_R_factor_all 0.0998
_refine_ls_R_factor_gt 0.0718
_refine_ls_shift/su_max 0.000
_refine_ls_shift/su_mean 0.000
_refine_ls_structure_factor_coef Fsqd
_refine_ls_weighting_details 'calc w=1/[\s^2^(Fo^2^)+(0.1618P)^2^+7.4599P] where P=(Fo^2^+2Fc^2^)/3'
_refine_ls_weighting_scheme calc
_refine_ls_wR_factor_gt 0.2190
_refine_ls_wR_factor_ref 0.2518
_reflns_number_gt 6120
_reflns_number_total 8608
_reflns_threshold_expression >2sigma(I)
_cod_data_source_file d0nj01066a2.cif
_cod_data_source_block 127
_cod_depositor_comments
;
The following automatic conversions were performed:

data item '_symmetry_cell_setting' value 'Monoclinic' was changed to
'monoclinic' in accordance with the
/home/data/users/saulius/crontab/automatic-downloads/rss-feeds/RSC/lib/dictionaries/cif_core.dic
dictionary named 'cif_core.dic' version 2.4.2 last updated on
2011-04-26.

Automatic conversion script
Id: cif_fix_values 7556 2019-12-06 15:28:31Z antanas 

 Adding full bibliography for 7059559--7059561.cif.

 Adding full bibliography for 7059559--7059561.cif.
;
_cod_original_sg_symbol_H-M 'C2/c  '
_cod_database_code 7059560

loop_
_symmetry_equiv_pos_as_xyz
'x, y, z'
'-x, y, -z+1/2'
'x+1/2, y+1/2, z'
'-x+1/2, y+1/2, -z+1/2'
'-x, -y, -z'
'x, -y, z-1/2'
'-x+1/2, -y+1/2, -z'
'x+1/2, -y+1/2, z-1/2'

loop_
_atom_site_label
_atom_site_type_symbol
_atom_site_fract_x
_atom_site_fract_y
_atom_site_fract_z
_atom_site_U_iso_or_equiv
_atom_site_adp_type
_atom_site_occupancy
_atom_site_symmetry_multiplicity
_atom_site_calc_flag
_atom_site_refinement_flags
_atom_site_disorder_assembly
_atom_site_disorder_group
Zn1 Zn 0.22463(2) 0.17613(3) 0.203563(16) 0.03985(18) Uani 1 1 d . . .
N4 N -0.10028(16) -0.5520(2) -0.18972(14) 0.0461(7) Uani 1 1 d . . .
N1 N 0.1918(2) 0.5074(3) 0.47308(15) 0.0566(9) Uani 1 1 d . . .
C11 C 0.2196(4) 0.5550(5) 0.5753(2) 0.0865(19) Uani 1 1 d . . .
H11A H 0.1817 0.5388 0.5835 0.104 Uiso 1 1 calc R . .
H11B H 0.2565 0.5453 0.6115 0.104 Uiso 1 1 calc R . .
O1 O 0.19202(18) 0.2565(2) 0.25160(14) 0.0655(9) Uani 1 1 d . . .
O2 O 0.2197(2) 0.1405(3) 0.32067(15) 0.0764(10) Uani 1 1 d . . .
N3 N 0.13253(19) -0.0880(2) 0.13292(15) 0.0561(9) Uani 1 1 d . . .
C5 C 0.1927(2) 0.4383(2) 0.43023(15) 0.0429(8) Uani 1 1 d . . .
N5 N -0.18356(16) -0.6296(2) -0.25249(13) 0.0440(7) Uani 1 1 d . . .
C23 C 0.0041(2) -0.3560(3) -0.05383(19) 0.0524(9) Uani 1 1 d . . .
C17 C 0.1032(2) -0.1545(3) 0.08525(19) 0.0560(11) Uani 1 1 d . . .
N2 N 0.17623(17) 0.0466(2) 0.18162(14) 0.0495(8) Uani 1 1 d . . .
C26 C -0.06395(19) -0.4852(3) -0.14308(18) 0.0486(9) Uani 1 1 d . . .
C29 C -0.16469(19) -0.5654(3) -0.20941(17) 0.0455(8) Uani 1 1 d . . .
H29 H -0.1918 -0.5333 -0.1944 0.055 Uiso 1 1 calc R . .
C31 C -0.0772(2) -0.6124(3) -0.2221(2) 0.0564(10) Uani 1 1 d . . .
H31 H -0.0346 -0.6199 -0.2181 0.068 Uiso 1 1 calc R . .
C20 C 0.0404(2) -0.2860(3) -0.00582(19) 0.0534(10) Uani 1 1 d . . .
C16 C 0.1529(2) 0.0049(3) 0.12918(17) 0.0506(9) Uani 1 1 d . . .
H16 H 0.1507 0.0352 0.0945 0.061 Uiso 1 1 calc R . .
C28 C 0.0304(2) -0.4456(3) -0.0607(2) 0.0636(12) Uani 1 1 d . . .
H28 H 0.0717 -0.4619 -0.0352 0.076 Uiso 1 1 calc R . .
C27 C -0.0035(2) -0.5112(3) -0.1044(2) 0.0607(12) Uani 1 1 d . . .
H27 H 0.0142 -0.5719 -0.1077 0.073 Uiso 1 1 calc R . .
C7 C 0.1954(3) 0.2677(3) 0.4004(2) 0.0756(16) Uani 1 1 d . . .
H7 H 0.2086 0.2037 0.4131 0.091 Uiso 1 1 calc R . .
C1 C 0.2003(2) 0.2233(3) 0.30288(19) 0.0540(10) Uani 1 1 d . . .
C24 C -0.0566(2) -0.3325(3) -0.0932(2) 0.0608(12) Uani 1 1 d . . .
H24 H -0.0747 -0.2723 -0.0895 0.073 Uiso 1 1 calc R . .
C30 C -0.1292(2) -0.6589(3) -0.2613(2) 0.0553(10) Uani 1 1 d . . .
H30 H -0.1282 -0.7036 -0.2897 0.066 Uiso 1 1 calc R . .
C25 C -0.0910(2) -0.3957(3) -0.13765(19) 0.0557(10) Uani 1 1 d . . .
H25 H -0.1318 -0.3785 -0.1638 0.067 Uiso 1 1 calc R . .
C22 C 0.1173(3) -0.2536(3) 0.0921(2) 0.0698(14) Uani 1 1 d . . .
H22 H 0.1486 -0.2766 0.1267 0.084 Uiso 1 1 calc R . .
C21 C 0.0852(2) -0.3190(3) 0.0477(2) 0.0635(13) Uani 1 1 d . . .
H21 H 0.0936 -0.3863 0.0536 0.076 Uiso 1 1 calc R . .
C2 C 0.1863(4) 0.2949(4) 0.3433(2) 0.0818(18) Uani 1 1 d . . .
C14 C 0.1710(3) -0.0231(4) 0.2207(2) 0.0710(14) Uani 1 1 d . . .
H14 H 0.1834 -0.0141 0.2610 0.085 Uiso 1 1 calc R . .
C8 C 0.1843(3) 0.6083(3) 0.4581(2) 0.0741(15) Uani 1 1 d . . .
H8A H 0.1458 0.6159 0.4230 0.089 Uiso 1 1 calc R . .
H8B H 0.2204 0.6289 0.4482 0.089 Uiso 1 1 calc R . .
C3 C 0.1917(3) 0.3977(3) 0.3339(2) 0.0740(16) Uani 1 1 d . . .
H3 H 0.1998 0.4192 0.3013 0.089 Uiso 1 1 calc R . .
C18 C 0.0613(3) -0.1204(3) 0.0319(2) 0.0756(16) Uani 1 1 d . . .
H18 H 0.0539 -0.0529 0.0262 0.091 Uiso 1 1 calc R . .
C19 C 0.0300(3) -0.1853(3) -0.0135(2) 0.0740(16) Uani 1 1 d . . .
H19 H 0.0018 -0.1611 -0.0494 0.089 Uiso 1 1 calc R . .
C9 C 0.1798(3) 0.6748(4) 0.5028(3) 0.0829(19) Uani 1 1 d . . .
H9A H 0.1902 0.7406 0.4934 0.100 Uiso 1 1 calc R . .
H9B H 0.1352 0.6761 0.4989 0.100 Uiso 1 1 calc R . .
C6 C 0.1849(4) 0.3363(3) 0.4399(2) 0.0799(18) Uani 1 1 d . . .
H6 H 0.1734 0.3154 0.4707 0.096 Uiso 1 1 calc R . .
C10 C 0.2164(4) 0.6574(5) 0.5609(3) 0.094(2) Uani 1 1 d . . .
C15 C 0.1453(3) -0.1058(4) 0.1913(2) 0.0725(15) Uani 1 1 d . . .
H15 H 0.1375 -0.1643 0.2074 0.087 Uiso 1 1 calc R . .
C12 C 0.2240(3) 0.4844(4) 0.5326(2) 0.0775(15) Uani 1 1 d . . .
H12A H 0.2692 0.4751 0.5396 0.093 Uiso 1 1 calc R . .
H12B H 0.2078 0.4216 0.5401 0.093 Uiso 1 1 calc R . .
C4 C 0.1846(4) 0.4678(3) 0.3746(2) 0.093(2) Uani 1 1 d . . .
H4 H 0.1745 0.5332 0.3632 0.112 Uiso 1 1 calc R . .
C13 C 0.2109(5) 0.7338(7) 0.6041(4) 0.123(4) Uani 1 1 d . . .
O3 O 0.2448(4) 0.7079(6) 0.6596(3) 0.162(3) Uani 1 1 d U . .
O4 O 0.1816(5) 0.8041(5) 0.5924(4) 0.187(5) Uani 1 1 d . . .
O5 O -0.0561(4) -0.7316(7) -0.3464(4) 0.161(3) Uiso 1 1 d . . .
N6 N -0.0704(5) -0.8925(8) -0.3724(5) 0.151(3) Uiso 1 1 d . . .
C32 C -0.0540(5) -0.8008(9) -0.3785(5) 0.140(3) Uiso 1 1 d . . .
H32 H -0.0400 -0.7874 -0.4090 0.168 Uiso 1 1 calc R . .
C33 C -0.0864(8) -0.9194(13) -0.3281(7) 0.242(7) Uiso 1 1 d . . .
H33A H -0.0962 -0.9887 -0.3310 0.362 Uiso 1 1 calc R . .
H33B H -0.1234 -0.8826 -0.3292 0.362 Uiso 1 1 calc R . .
H33C H -0.0512 -0.9065 -0.2917 0.362 Uiso 1 1 calc R . .
C34 C -0.0794(12) -0.9417(19) -0.4235(9) 0.377(15) Uiso 1 1 d . . .
H34A H -0.0929 -1.0081 -0.4207 0.565 Uiso 1 1 calc R . .
H34B H -0.0398 -0.9428 -0.4300 0.565 Uiso 1 1 calc R . .
H34C H -0.1118 -0.9086 -0.4557 0.565 Uiso 1 1 calc R . .
O1W O 0.0000 0.229(2) 0.2500 0.325(11) Uiso 1 2 d S . .

loop_
_atom_site_aniso_label
_atom_site_aniso_U_11
_atom_site_aniso_U_22
_atom_site_aniso_U_33
_atom_site_aniso_U_23
_atom_site_aniso_U_13
_atom_site_aniso_U_12
Zn1 0.0578(3) 0.0313(2) 0.0262(2) -0.00094(13) 0.01095(18) 0.00493(16)
N4 0.0480(17) 0.0402(16) 0.0473(17) -0.0092(13) 0.0146(14) -0.0030(13)
N1 0.082(3) 0.0468(19) 0.0458(18) -0.0115(14) 0.0294(18) -0.0057(17)
C11 0.130(5) 0.089(4) 0.051(3) -0.031(3) 0.046(3) -0.044(4)
O1 0.095(2) 0.0576(18) 0.0485(17) -0.0119(13) 0.0322(16) 0.0121(16)
O2 0.114(3) 0.059(2) 0.059(2) -0.0117(16) 0.036(2) 0.022(2)
N3 0.075(2) 0.0377(16) 0.0418(18) 0.0009(13) 0.0065(16) -0.0132(16)
C5 0.069(2) 0.0297(16) 0.0313(16) -0.0034(12) 0.0208(16) 0.0010(15)
N5 0.0558(18) 0.0352(15) 0.0365(15) -0.0013(12) 0.0120(13) -0.0038(13)
C23 0.050(2) 0.047(2) 0.053(2) -0.0107(18) 0.0106(17) -0.0030(17)
C17 0.068(3) 0.0399(19) 0.045(2) 0.0002(16) 0.0033(18) -0.0109(18)
N2 0.065(2) 0.0406(16) 0.0384(16) -0.0021(13) 0.0138(14) -0.0069(14)
C26 0.046(2) 0.045(2) 0.049(2) -0.0108(16) 0.0117(16) -0.0044(16)
C29 0.051(2) 0.0394(18) 0.0429(19) -0.0066(15) 0.0134(16) -0.0001(15)
C31 0.059(2) 0.053(2) 0.062(3) -0.0099(19) 0.028(2) 0.0000(19)
C20 0.054(2) 0.041(2) 0.053(2) -0.0065(17) 0.0056(18) -0.0053(17)
C16 0.066(2) 0.0390(19) 0.0390(19) 0.0014(15) 0.0108(17) -0.0048(17)
C28 0.044(2) 0.053(2) 0.073(3) -0.016(2) -0.0013(19) 0.0026(18)
C27 0.050(2) 0.046(2) 0.073(3) -0.017(2) 0.008(2) 0.0054(18)
C7 0.144(5) 0.037(2) 0.056(3) 0.0001(18) 0.049(3) 0.012(3)
C1 0.071(3) 0.045(2) 0.049(2) -0.0131(17) 0.025(2) 0.0031(19)
C24 0.056(2) 0.046(2) 0.067(3) -0.0165(19) 0.008(2) 0.0069(18)
C30 0.074(3) 0.046(2) 0.050(2) -0.0066(17) 0.028(2) -0.0008(19)
C25 0.048(2) 0.048(2) 0.056(2) -0.0110(18) 0.0031(18) 0.0027(17)
C22 0.080(3) 0.047(2) 0.054(3) 0.0031(19) -0.008(2) -0.005(2)
C21 0.072(3) 0.038(2) 0.062(3) -0.0003(18) 0.004(2) -0.0002(18)
C2 0.158(6) 0.046(2) 0.062(3) -0.003(2) 0.065(4) 0.015(3)
C14 0.113(4) 0.057(3) 0.039(2) 0.0008(18) 0.023(2) -0.024(3)
C8 0.100(4) 0.046(2) 0.067(3) -0.014(2) 0.020(3) 0.006(2)
C3 0.147(5) 0.041(2) 0.052(2) -0.0029(18) 0.058(3) -0.001(3)
C18 0.097(4) 0.040(2) 0.061(3) -0.003(2) -0.004(3) 0.002(2)
C19 0.089(4) 0.047(2) 0.052(3) -0.0030(19) -0.012(2) 0.001(2)
C9 0.104(4) 0.052(3) 0.113(5) -0.038(3) 0.064(4) -0.018(3)
C6 0.162(6) 0.039(2) 0.056(3) -0.0027(19) 0.061(4) -0.004(3)
C10 0.130(6) 0.088(4) 0.076(4) -0.047(3) 0.054(4) -0.021(4)
C15 0.109(4) 0.053(3) 0.047(2) 0.0045(19) 0.020(2) -0.026(3)
C12 0.121(5) 0.066(3) 0.041(2) -0.010(2) 0.025(3) -0.001(3)
C4 0.206(7) 0.035(2) 0.054(3) 0.0004(19) 0.065(4) 0.002(3)
C13 0.161(7) 0.122(6) 0.142(7) -0.092(6) 0.123(6) -0.097(6)
O3 0.190(6) 0.205(6) 0.129(5) -0.114(5) 0.103(4) -0.092(5)
O4 0.258(10) 0.111(5) 0.287(11) -0.133(6) 0.209(9) -0.074(5)

loop_
_atom_type_symbol
_atom_type_description
_atom_type_scat_dispersion_real
_atom_type_scat_dispersion_imag
_atom_type_scat_source
C C 0.0033 0.0016 'International Tables Vol C Tables 4.2.6.8 and 6.1.1.4'
H H 0.0000 0.0000 'International Tables Vol C Tables 4.2.6.8 and 6.1.1.4'
N N 0.0061 0.0033 'International Tables Vol C Tables 4.2.6.8 and 6.1.1.4'
O O 0.0106 0.0060 'International Tables Vol C Tables 4.2.6.8 and 6.1.1.4'
Zn Zn 0.2839 1.4301 'International Tables Vol C Tables 4.2.6.8 and 6.1.1.4'

loop_
_geom_angle_atom_site_label_1
_geom_angle_atom_site_label_2
_geom_angle_atom_site_label_3
_geom_angle
_geom_angle_site_symmetry_1
_geom_angle_site_symmetry_3
_geom_angle_publ_flag
O1 Zn1 N2 111.09(16) . . ?
O1 Zn1 N5 112.99(14) . 8_546 ?
N2 Zn1 N5 102.04(13) . 8_546 ?
O1 Zn1 O3 95.7(2) . 6_565 ?
N2 Zn1 O3 136.5(3) . 6_565 ?
N5 Zn1 O3 97.8(2) 8_546 6_565 ?
C29 N4 C31 107.4(3) . . ?
C29 N4 C26 125.2(3) . . ?
C31 N4 C26 127.5(4) . . ?
C12 N1 C8 116.9(4) . . ?
C12 N1 C5 118.9(4) . . ?
C8 N1 C5 118.8(4) . . ?
C10 C11 C12 118.2(5) . . ?
C10 C11 H11A 107.8 . . ?
C12 C11 H11A 107.8 . . ?
C10 C11 H11B 107.8 . . ?
C12 C11 H11B 107.8 . . ?
H11A C11 H11B 107.1 . . ?
C1 O1 Zn1 116.8(3) . . ?
C16 N3 C15 106.9(3) . . ?
C16 N3 C17 126.5(4) . . ?
C15 N3 C17 126.5(4) . . ?
C4 C5 N1 121.0(4) . . ?
C4 C5 C6 118.1(4) . . ?
N1 C5 C6 118.8(4) . . ?
C29 N5 C30 106.3(3) . . ?
C29 N5 Zn1 126.1(3) . 8_445 ?
C30 N5 Zn1 127.6(3) . 8_445 ?
C24 C23 C28 118.1(4) . . ?
C24 C23 C20 120.6(4) . . ?
C28 C23 C20 121.3(4) . . ?
C22 C17 C18 119.2(4) . . ?
C22 C17 N3 120.2(4) . . ?
C18 C17 N3 120.6(4) . . ?
C16 N2 C14 106.1(3) . . ?
C16 N2 Zn1 127.3(3) . . ?
C14 N2 Zn1 125.7(3) . . ?
C27 C26 C25 120.7(4) . . ?
C27 C26 N4 120.2(4) . . ?
C25 C26 N4 119.1(3) . . ?
N5 C29 N4 110.8(4) . . ?
N5 C29 H29 124.6 . . ?
N4 C29 H29 124.6 . . ?
C30 C31 N4 106.1(4) . . ?
C30 C31 H31 127.0 . . ?
N4 C31 H31 127.0 . . ?
C19 C20 C21 118.0(4) . . ?
C19 C20 C23 120.2(4) . . ?
C21 C20 C23 121.8(4) . . ?
N2 C16 N3 110.6(3) . . ?
N2 C16 H16 124.7 . . ?
N3 C16 H16 124.7 . . ?
C27 C28 C23 121.4(4) . . ?
C27 C28 H28 119.3 . . ?
C23 C28 H28 119.3 . . ?
C26 C27 C28 119.0(4) . . ?
C26 C27 H27 120.5 . . ?
C28 C27 H27 120.5 . . ?
C2 C7 C6 120.9(4) . . ?
C2 C7 H7 119.6 . . ?
C6 C7 H7 119.6 . . ?
O2 C1 O1 125.0(4) . . ?
O2 C1 C2 119.4(4) . . ?
O1 C1 C2 115.6(4) . . ?
C25 C24 C23 121.7(4) . . ?
C25 C24 H24 119.2 . . ?
C23 C24 H24 119.2 . . ?
C31 C30 N5 109.4(4) . . ?
C31 C30 H30 125.3 . . ?
N5 C30 H30 125.3 . . ?
C24 C25 C26 119.1(4) . . ?
C24 C25 H25 120.5 . . ?
C26 C25 H25 120.5 . . ?
C17 C22 C21 120.2(4) . . ?
C17 C22 H22 119.9 . . ?
C21 C22 H22 119.9 . . ?
C22 C21 C20 121.0(4) . . ?
C22 C21 H21 119.5 . . ?
C20 C21 H21 119.5 . . ?
C7 C2 C3 115.7(4) . . ?
C7 C2 C1 120.4(5) . . ?
C3 C2 C1 118.2(4) . . ?
C15 C14 N2 109.2(4) . . ?
C15 C14 H14 125.4 . . ?
N2 C14 H14 125.4 . . ?
N1 C8 C9 116.1(5) . . ?
N1 C8 H8A 108.3 . . ?
C9 C8 H8A 108.3 . . ?
N1 C8 H8B 108.3 . . ?
C9 C8 H8B 108.3 . . ?
H8A C8 H8B 107.4 . . ?
C2 C3 C4 119.9(4) . . ?
C2 C3 H3 120.1 . . ?
C4 C3 H3 120.1 . . ?
C17 C18 C19 120.8(4) . . ?
C17 C18 H18 119.6 . . ?
C19 C18 H18 119.6 . . ?
C20 C19 C18 120.4(4) . . ?
C20 C19 H19 119.8 . . ?
C18 C19 H19 119.8 . . ?
C10 C9 C8 119.5(6) . . ?
C10 C9 H9A 107.4 . . ?
C8 C9 H9A 107.4 . . ?
C10 C9 H9B 107.4 . . ?
C8 C9 H9B 107.4 . . ?
H9A C9 H9B 107.0 . . ?
C5 C6 C7 117.3(4) . . ?
C5 C6 H6 121.3 . . ?
C7 C6 H6 121.3 . . ?
C9 C10 C11 112.3(5) . . ?
C9 C10 C13 115.7(8) . . ?
C11 C10 C13 119.9(7) . . ?
C14 C15 N3 107.1(4) . . ?
C14 C15 H15 126.5 . . ?
N3 C15 H15 126.5 . . ?
N1 C12 C11 117.3(5) . . ?
N1 C12 H12A 108.0 . . ?
C11 C12 H12A 108.0 . . ?
N1 C12 H12B 108.0 . . ?
C11 C12 H12B 108.0 . . ?
H12A C12 H12B 107.2 . . ?
C5 C4 C3 119.7(4) . . ?
C5 C4 H4 120.2 . . ?
C3 C4 H4 120.2 . . ?
O4 C13 O3 122.2(7) . . ?
O4 C13 C10 126.1(11) . . ?
O3 C13 C10 111.6(10) . . ?
C13 O3 Zn1 100.5(7) . 6_566 ?
C33 N6 C32 121.9(13) . . ?
C33 N6 C34 129.1(17) . . ?
C32 N6 C34 107.7(15) . . ?
O5 C32 N6 124.2(12) . . ?
O5 C32 H32 117.9 . . ?
N6 C32 H32 117.9 . . ?
N6 C33 H33A 109.5 . . ?
N6 C33 H33B 109.5 . . ?
H33A C33 H33B 109.5 . . ?
N6 C33 H33C 109.5 . . ?
H33A C33 H33C 109.5 . . ?
H33B C33 H33C 109.5 . . ?
N6 C34 H34A 109.5 . . ?
N6 C34 H34B 109.5 . . ?
H34A C34 H34B 109.5 . . ?
N6 C34 H34C 109.5 . . ?
H34A C34 H34C 109.5 . . ?
H34B C34 H34C 109.5 . . ?

loop_
_geom_bond_atom_site_label_1
_geom_bond_atom_site_label_2
_geom_bond_distance
_geom_bond_site_symmetry_2
_geom_bond_publ_flag
Zn1 O1 1.938(3) . ?
Zn1 N2 2.026(3) . ?
Zn1 N5 2.035(3) 8_546 ?
Zn1 O3 2.049(7) 6_565 ?
N4 C29 1.354(5) . ?
N4 C31 1.370(5) . ?
N4 C26 1.446(5) . ?
N1 C12 1.400(6) . ?
N1 C8 1.408(6) . ?
N1 C5 1.413(5) . ?
C11 C10 1.425(9) . ?
C11 C12 1.449(7) . ?
C11 H11A 0.9700 . ?
C11 H11B 0.9700 . ?
O1 C1 1.282(5) . ?
O2 C1 1.221(6) . ?
N3 C16 1.353(5) . ?
N3 C15 1.371(6) . ?
N3 C17 1.426(5) . ?
C5 C4 1.368(6) . ?
C5 C6 1.422(6) . ?
N5 C29 1.310(5) . ?
N5 C30 1.376(6) . ?
N5 Zn1 2.035(3) 8_445 ?
C23 C24 1.379(6) . ?
C23 C28 1.386(6) . ?
C23 C20 1.493(5) . ?
C17 C22 1.374(6) . ?
C17 C18 1.373(6) . ?
N2 C16 1.319(5) . ?
N2 C14 1.381(5) . ?
C26 C27 1.378(6) . ?
C26 C25 1.384(6) . ?
C29 H29 0.9300 . ?
C31 C30 1.355(6) . ?
C31 H31 0.9300 . ?
C20 C19 1.383(6) . ?
C20 C21 1.395(6) . ?
C16 H16 0.9300 . ?
C28 C27 1.380(6) . ?
C28 H28 0.9300 . ?
C27 H27 0.9300 . ?
C7 C2 1.389(7) . ?
C7 C6 1.423(6) . ?
C7 H7 0.9300 . ?
C1 C2 1.502(6) . ?
C24 C25 1.373(6) . ?
C24 H24 0.9300 . ?
C30 H30 0.9300 . ?
C25 H25 0.9300 . ?
C22 C21 1.377(6) . ?
C22 H22 0.9300 . ?
C21 H21 0.9300 . ?
C2 C3 1.423(7) . ?
C14 C15 1.340(7) . ?
C14 H14 0.9300 . ?
C8 C9 1.450(6) . ?
C8 H8A 0.9700 . ?
C8 H8B 0.9700 . ?
C3 C4 1.428(6) . ?
C3 H3 0.9300 . ?
C18 C19 1.385(6) . ?
C18 H18 0.9300 . ?
C19 H19 0.9300 . ?
C9 C10 1.373(10) . ?
C9 H9A 0.9700 . ?
C9 H9B 0.9700 . ?
C6 H6 0.9300 . ?
C10 C13 1.518(8) . ?
C15 H15 0.9300 . ?
C12 H12A 0.9700 . ?
C12 H12B 0.9700 . ?
C4 H4 0.9300 . ?
C13 O4 1.131(14) . ?
C13 O3 1.334(14) . ?
O3 Zn1 2.049(7) 6_566 ?
O5 C32 1.236(12) . ?
N6 C33 1.317(16) . ?
N6 C32 1.320(13) . ?
N6 C34 1.37(2) . ?
C32 H32 0.9300 . ?
C33 H33A 0.9600 . ?
C33 H33B 0.9600 . ?
C33 H33C 0.9600 . ?
C34 H34A 0.9600 . ?
C34 H34B 0.9600 . ?
C34 H34C 0.9600 . ?

loop_
_geom_torsion_atom_site_label_1
_geom_torsion_atom_site_label_2
_geom_torsion_atom_site_label_3
_geom_torsion_atom_site_label_4
_geom_torsion
_geom_torsion_site_symmetry_1
_geom_torsion_site_symmetry_2
_geom_torsion_site_symmetry_3
_geom_torsion_site_symmetry_4
_geom_torsion_publ_flag
N2 Zn1 O1 C1 66.0(4) . . . . ?
N5 Zn1 O1 C1 -48.0(4) 8_546 . . . ?
O3 Zn1 O1 C1 -149.0(4) 6_565 . . . ?
C12 N1 C5 C4 -155.1(6) . . . . ?
C8 N1 C5 C4 -1.9(8) . . . . ?
C12 N1 C5 C6 41.5(7) . . . . ?
C8 N1 C5 C6 -165.2(5) . . . . ?
C16 N3 C17 C22 142.1(5) . . . . ?
C15 N3 C17 C22 -38.2(8) . . . . ?
C16 N3 C17 C18 -36.9(8) . . . . ?
C15 N3 C17 C18 142.8(6) . . . . ?
O1 Zn1 N2 C16 133.6(4) . . . . ?
N5 Zn1 N2 C16 -105.7(4) 8_546 . . . ?
O3 Zn1 N2 C16 9.5(5) 6_565 . . . ?
O1 Zn1 N2 C14 -58.3(4) . . . . ?
N5 Zn1 N2 C14 62.4(4) 8_546 . . . ?
O3 Zn1 N2 C14 177.6(5) 6_565 . . . ?
C29 N4 C26 C27 143.2(5) . . . . ?
C31 N4 C26 C27 -37.1(7) . . . . ?
C29 N4 C26 C25 -36.3(6) . . . . ?
C31 N4 C26 C25 143.5(5) . . . . ?
C30 N5 C29 N4 -0.2(4) . . . . ?
Zn1 N5 C29 N4 179.4(2) 8_445 . . . ?
C31 N4 C29 N5 -0.6(5) . . . . ?
C26 N4 C29 N5 179.2(4) . . . . ?
C29 N4 C31 C30 1.2(5) . . . . ?
C26 N4 C31 C30 -178.6(4) . . . . ?
C24 C23 C20 C19 -28.9(8) . . . . ?
C28 C23 C20 C19 150.4(6) . . . . ?
C24 C23 C20 C21 150.8(5) . . . . ?
C28 C23 C20 C21 -29.9(8) . . . . ?
C14 N2 C16 N3 0.5(5) . . . . ?
Zn1 N2 C16 N3 170.4(3) . . . . ?
C15 N3 C16 N2 -1.4(6) . . . . ?
C17 N3 C16 N2 178.4(4) . . . . ?
C24 C23 C28 C27 -1.8(8) . . . . ?
C20 C23 C28 C27 178.9(5) . . . . ?
C25 C26 C27 C28 -1.2(8) . . . . ?
N4 C26 C27 C28 179.3(5) . . . . ?
C23 C28 C27 C26 2.0(8) . . . . ?
Zn1 O1 C1 O2 -9.5(7) . . . . ?
Zn1 O1 C1 C2 168.7(4) . . . . ?
C28 C23 C24 C25 0.8(8) . . . . ?
C20 C23 C24 C25 -179.9(5) . . . . ?
N4 C31 C30 N5 -1.4(5) . . . . ?
C29 N5 C30 C31 1.0(5) . . . . ?
Zn1 N5 C30 C31 -178.6(3) 8_445 . . . ?
C23 C24 C25 C26 0.0(8) . . . . ?
C27 C26 C25 C24 0.2(8) . . . . ?
N4 C26 C25 C24 179.7(5) . . . . ?
C18 C17 C22 C21 -6.2(9) . . . . ?
N3 C17 C22 C21 174.8(5) . . . . ?
C17 C22 C21 C20 3.4(9) . . . . ?
C19 C20 C21 C22 1.1(9) . . . . ?
C23 C20 C21 C22 -178.6(5) . . . . ?
C6 C7 C2 C3 24.1(10) . . . . ?
C6 C7 C2 C1 177.3(6) . . . . ?
O2 C1 C2 C7 0.2(9) . . . . ?
O1 C1 C2 C7 -178.2(6) . . . . ?
O2 C1 C2 C3 152.7(6) . . . . ?
O1 C1 C2 C3 -25.7(8) . . . . ?
C16 N2 C14 C15 0.6(7) . . . . ?
Zn1 N2 C14 C15 -169.5(4) . . . . ?
C12 N1 C8 C9 -29.9(8) . . . . ?
C5 N1 C8 C9 176.3(5) . . . . ?
C7 C2 C3 C4 -20.5(10) . . . . ?
C1 C2 C3 C4 -174.2(6) . . . . ?
C22 C17 C18 C19 4.5(10) . . . . ?
N3 C17 C18 C19 -176.4(6) . . . . ?
C21 C20 C19 C18 -2.8(10) . . . . ?
C23 C20 C19 C18 176.9(6) . . . . ?
C17 C18 C19 C20 0.0(11) . . . . ?
N1 C8 C9 C10 37.3(9) . . . . ?
C4 C5 C6 C7 25.2(9) . . . . ?
N1 C5 C6 C7 -171.0(5) . . . . ?
C2 C7 C6 C5 -26.8(10) . . . . ?
C8 C9 C10 C11 -40.3(9) . . . . ?
C8 C9 C10 C13 177.0(5) . . . . ?
C12 C11 C10 C9 38.4(10) . . . . ?
C12 C11 C10 C13 179.3(7) . . . . ?
N2 C14 C15 N3 -1.5(7) . . . . ?
C16 N3 C15 C14 1.7(7) . . . . ?
C17 N3 C15 C14 -178.1(5) . . . . ?
C8 N1 C12 C11 29.0(8) . . . . ?
C5 N1 C12 C11 -177.2(5) . . . . ?
C10 C11 C12 N1 -33.9(9) . . . . ?
N1 C5 C4 C3 174.2(6) . . . . ?
C6 C5 C4 C3 -22.4(10) . . . . ?
C2 C3 C4 C5 20.4(10) . . . . ?
C9 C10 C13 O4 -2.9(11) . . . . ?
C11 C10 C13 O4 -142.6(8) . . . . ?
C9 C10 C13 O3 176.0(6) . . . . ?
C11 C10 C13 O3 36.4(9) . . . . ?
O4 C13 O3 Zn1 0.2(8) . . . 6_566 ?
C10 C13 O3 Zn1 -178.9(4) . . . 6_566 ?
C33 N6 C32 O5 -5(2) . . . . ?
C34 N6 C32 O5 163.4(15) . . . . ?
